data_1566485
loop_
_publ_author_name
'Ruth, Paul Niklas'
'Herbst-Irmer, Regine'
'Stalke, Dietmar'

_publ_section_title
;
 Hirshfeld atom refinement based on projector augmented wave densities
 with periodic boundary conditions
;
_journal_issue 2
_journal_name_full IUCrJ
_journal_page_first 286
_journal_page_last 297
_journal_paper_doi 10.1107/S2052252522001385
_journal_volume 9
_journal_year 2022
_chemical_absolute_configuration unk
_chemical_formula_moiety 'C5 H12 O5'
_chemical_formula_sum 'C5 H12 O5'
_chemical_formula_weight 152.148
_chemical_melting_point 366
_chemical_name_common xylitol
_space_group_crystal_system orthorhombic
_space_group_IT_number 19
_space_group_name_Hall 'P 2ac 2ab'
_space_group_name_H-M_alt 'P 21 21 21'
_symmetry_Int_Tables_number 19
_audit_creation_date 2021-09-24
_audit_creation_method
;
Olex2 1.5
(compiled 2021.08.20 svn.r13c46975 for OlexSys, GUI svn.r6396)
;
_cell_angle_alpha 90
_cell_angle_beta 90
_cell_angle_gamma 90
_cell_formula_units_Z 4
_cell_length_a 8.264(4)
_cell_length_b 8.901(2)
_cell_length_c 8.9223(14)
_cell_measurement_reflns_used 20
_cell_measurement_temperature 122.15
_cell_volume 656.3(4)
_computing_cell_refinement 'Enraf-Nonius Express'
_computing_data_collection 'Enraf-Nonius Express'
_computing_data_reduction 'DREADD (Blessing, 1987)'
_computing_molecular_graphics 'Olex2 1.5 (Dolomanov et al., 2009)'
_computing_publication_material 'Olex2 1.5 (Dolomanov et al., 2009)'
_computing_structure_refinement 'olex2.refine 1.5 (Bourhis et al., 2015)'
_diffrn_ambient_temperature 122.4
_diffrn_measured_fraction_theta_full 1.0000
_diffrn_measured_fraction_theta_max 0.9860
_diffrn_measurement_device_type 'Enraf Nonius CAD4'
_diffrn_measurement_method '\w 2\q scans'
_diffrn_radiation_type 'Mo K\a'
_diffrn_radiation_wavelength 0.71073
_diffrn_reflns_av_R_equivalents 0.0171
_diffrn_reflns_av_unetI/netI 0.0234
_diffrn_reflns_Laue_measured_fraction_full 1.0000
_diffrn_reflns_Laue_measured_fraction_max 0.9860
_diffrn_reflns_limit_h_max 20
_diffrn_reflns_limit_h_min -20
_diffrn_reflns_limit_k_max 21
_diffrn_reflns_limit_k_min -21
_diffrn_reflns_limit_l_max 21
_diffrn_reflns_limit_l_min -21
_diffrn_reflns_number 33102
_diffrn_reflns_point_group_measured_fraction_full 1.0000
_diffrn_reflns_point_group_measured_fraction_max 0.9860
_diffrn_reflns_theta_full 25.2417
_diffrn_reflns_theta_max 59.94
_diffrn_reflns_theta_min 3.23
_exptl_absorpt_coefficient_mu 0.139
_exptl_absorpt_correction_type none
_exptl_crystal_colour colourless
_exptl_crystal_density_diffrn 1.540
_exptl_crystal_density_method 'not measured'
_exptl_crystal_description prism
_exptl_crystal_F_000 328.269
_exptl_crystal_size_max 0.37
_exptl_crystal_size_mid 0.32
_exptl_crystal_size_min 0.26
_refine_diff_density_max 0.1278
_refine_diff_density_min -0.1682
_refine_diff_density_rms 0.0292
_refine_ls_d_res_high 0.4106
_refine_ls_d_res_low 6.3015
_refine_ls_extinction_coef 0.0294(12)
_refine_ls_extinction_expression Fc^*^=kFc[1+0.001xFc^2^\l^3^/sin(2\q)]^-1/4^
_refine_ls_goodness_of_fit_ref 0.6735
_refine_ls_hydrogen_treatment refall
_refine_ls_matrix_type full
_refine_ls_number_constraints 0
_refine_ls_number_parameters 200
_refine_ls_number_reflns 5407
_refine_ls_number_restraints 0
_refine_ls_restrained_S_all 0.6735
_refine_ls_R_factor_all 0.0154
_refine_ls_R_factor_gt 0.0123
_refine_ls_shift/su_max -0.0006
_refine_ls_shift/su_mean 0.0000
_refine_ls_structure_factor_coef Fsqd
_refine_ls_weighting_details 'w=1/[\s^2^(Fo^2^)+(0.0000P)^2^] where P=(Fo^2^+2Fc^2^)/3'
_refine_ls_weighting_scheme calc
_refine_ls_wR_factor_gt 0.0205
_refine_ls_wR_factor_ref 0.0212
_reflns_Friedel_coverage 0.0
_reflns_limit_h_max 20
_reflns_limit_h_min 0
_reflns_limit_k_max 21
_reflns_limit_k_min 0
_reflns_limit_l_max 21
_reflns_limit_l_min 0
_reflns_number_gt 4932
_reflns_number_total 5407
_reflns_threshold_expression I>=2u(I)
_cod_data_source_file fc5060.cif
_cod_data_source_block Xy_NoSpherA2_B3LYP_tonto
_cod_original_sg_symbol_Hall ' P 2ac 2ab'
_cod_database_code 1566485
_olex2_refinement_description
;
;
_olex2_submission_special_instructions 'No special instructions were received'

loop_
_space_group_symop_id
_space_group_symop_operation_xyz
1 x,y,z
2 x+1/2,-y+1/2,-z
3 -x,y+1/2,-z+1/2
4 -x+1/2,-y,z+1/2

loop_
_atom_site_label
_atom_site_type_symbol
_atom_site_fract_x
_atom_site_fract_y
_atom_site_fract_z
_atom_site_U_iso_or_equiv
_atom_site_adp_type
_atom_site_occupancy
_atom_site_refinement_flags_posn
O1 O 0.678519(14) 0.228801(14) 0.421647(13) 0.011915(16) Uani 1.000000 .
H11 H 0.7544(5) 0.2435(6) 0.3402(5) 0.0281(11) Uani 1.000000 .
O2 O 0.614771(13) 0.436037(14) 0.182501(13) 0.012166(16) Uani 1.000000 .
H12 H 0.6513(6) 0.4165(5) 0.0831(5) 0.0333(11) Uani 1.000000 .
O3 O 0.318162(15) 0.431198(13) 0.040154(12) 0.011740(16) Uani 1.000000 .
H13 H 0.3282(6) 0.5398(5) 0.0453(5) 0.0284(11) Uani 1.000000 .
O4 O 0.229118(14) 0.129566(13) 0.108497(13) 0.011513(16) Uani 1.000000 .
H14 H 0.2785(6) 0.0510(5) 0.1656(5) 0.0279(10) Uani 1.000000 .
O5 O -0.088684(14) 0.205122(15) 0.216066(14) 0.013258(17) Uani 1.000000 .
H15 H -0.1182(6) 0.1588(5) 0.1245(5) 0.0320(11) Uani 1.000000 .
C1 C 0.524604(17) 0.293777(18) 0.390589(16) 0.011043(19) Uani 1.000000 .
H1A H 0.5117(5) 0.4018(5) 0.4512(4) 0.0326(9) Uani 1.000000 .
H1B H 0.4334(5) 0.2171(5) 0.4328(4) 0.0327(10) Uani 1.000000 .
C2 C 0.500673(16) 0.322880(16) 0.224429(15) 0.009245(16) Uani 1.000000 .
H2 H 0.5263(4) 0.2185(4) 0.1623(4) 0.0218(8) Uani 1.000000 .
C3 C 0.327688(16) 0.375477(16) 0.189856(15) 0.009326(16) Uani 1.000000 .
H3 H 0.2972(4) 0.4671(4) 0.2674(4) 0.0240(8) Uani 1.000000 .
C4 C 0.200816(15) 0.251738(16) 0.210085(15) 0.009386(17) Uani 1.000000 .
H4 H 0.2067(5) 0.2101(4) 0.3249(4) 0.0268(8) Uani 1.000000 .
C5 C 0.031843(17) 0.314798(17) 0.185561(19) 0.01193(2) Uani 1.000000 .
H5A H 0.0130(5) 0.4096(4) 0.2616(5) 0.0350(10) Uani 1.000000 .
H5B H 0.0207(5) 0.3561(5) 0.0714(4) 0.0328(9) Uani 1.000000 .

loop_
_atom_site_aniso_label
_atom_site_aniso_U_11
_atom_site_aniso_U_22
_atom_site_aniso_U_33
_atom_site_aniso_U_12
_atom_site_aniso_U_13
_atom_site_aniso_U_23
O1 0.00970(3) 0.01610(4) 0.00995(3) 0.00061(3) -0.00094(3) 0.00051(3)
H11 0.020(2) 0.037(3) 0.028(2) 0.001(2) -0.0063(19) 0.004(2)
O2 0.01072(3) 0.01411(4) 0.01166(4) -0.00286(3) 0.00066(3) -0.00057(3)
H12 0.038(3) 0.035(3) 0.026(2) -0.005(2) 0.011(2) 0.003(2)
O3 0.01301(4) 0.01265(4) 0.00956(3) 0.00061(3) -0.00054(3) 0.00034(3)
H13 0.033(3) 0.031(2) 0.022(2) -0.000(2) -0.003(2) 0.0042(19)
O4 0.01177(4) 0.01127(3) 0.01149(3) 0.00151(3) -0.00158(3) -0.00160(3)
H14 0.033(3) 0.022(2) 0.030(2) 0.006(2) -0.002(2) 0.0041(19)
O5 0.00921(3) 0.01769(5) 0.01287(4) -0.00147(3) 0.00149(3) -0.00157(3)
H15 0.037(3) 0.033(3) 0.026(2) -0.007(2) -0.001(2) -0.001(2)
C1 0.00916(4) 0.01542(5) 0.00855(4) 0.00036(4) 0.00022(3) -0.00037(4)
H1A 0.037(2) 0.034(2) 0.027(2) 0.0057(19) -0.0060(17) -0.0081(19)
H1B 0.0209(18) 0.046(3) 0.031(2) -0.0010(19) 0.0035(17) 0.013(2)
C2 0.00818(4) 0.01120(4) 0.00836(4) -0.00025(3) -0.00021(3) -0.00100(3)
H2 0.0275(19) 0.0178(16) 0.0201(18) 0.0031(16) 0.0039(15) -0.0064(15)
C3 0.00848(4) 0.01084(4) 0.00865(4) 0.00023(3) -0.00021(3) -0.00098(3)
H3 0.031(2) 0.0239(18) 0.0174(17) 0.0041(16) 0.0020(17) -0.0054(15)
C4 0.00800(4) 0.01160(4) 0.00856(4) 0.00022(3) -0.00029(3) -0.00050(3)
H4 0.032(2) 0.0294(19) 0.0194(18) -0.0021(16) 0.0014(17) 0.0010(17)
C5 0.00846(4) 0.01256(5) 0.01477(5) 0.00094(4) -0.00010(4) -0.00150(4)
H5A 0.0229(19) 0.035(2) 0.047(2) 0.0049(18) -0.0005(18) -0.013(2)
H5B 0.030(2) 0.037(2) 0.031(2) -0.0002(19) -0.0002(18) 0.014(2)

loop_
_atom_type_symbol
_atom_type_scat_dispersion_real
_atom_type_scat_dispersion_imag
_atom_type_scat_Cromer_Mann_a1
_atom_type_scat_Cromer_Mann_a2
_atom_type_scat_Cromer_Mann_a3
_atom_type_scat_Cromer_Mann_a4
_atom_type_scat_Cromer_Mann_b1
_atom_type_scat_Cromer_Mann_b2
_atom_type_scat_Cromer_Mann_b3
_atom_type_scat_Cromer_Mann_b4
_atom_type_scat_Cromer_Mann_c
_atom_type_scat_source
_atom_type_scat_dispersion_source
C 0.00347 0.00161 2.31000 1.02000 1.58860 0.86500 20.84390 10.20750 0.56870 51.65120 0.21560 'International Tables Volume C Table 6.1.1.4 (pp. 500-502)' 'Henke, Gullikson and Davis, At. Data and Nucl. Data Tables, 1993, 54, 2'
H 0.00000 0.00000 0.49300 0.32291 0.14019 0.04081 10.51090 26.12570 3.14236 57.79970 0.00304 'International Tables Volume C Table 6.1.1.4 (pp. 500-502)' 'Henke, Gullikson and Davis, At. Data and Nucl. Data Tables, 1993, 54, 2'
O 0.01158 0.00611 3.04850 2.28680 1.54630 0.86700 13.27710 5.70110 0.32390 32.90890 0.25080 'International Tables Volume C Table 6.1.1.4 (pp. 500-502)' 'Henke, Gullikson and Davis, At. Data and Nucl. Data Tables, 1993, 54, 2'

loop_
_geom_angle_atom_site_label_1
_geom_angle_atom_site_label_2
_geom_angle_atom_site_label_3
_geom_angle
_geom_angle_site_symmetry_1
_geom_angle_site_symmetry_3
_geom_angle_publ_flag
C1 O1 H11 112.2(3) . . ?
C2 O2 H12 108.9(3) . . ?
C3 O3 H13 107.3(3) . . ?
C4 O4 H14 106.7(3) . . ?
C5 O5 H15 108.3(3) . . ?
H1A C1 O1 110.1(2) . . ?
H1B C1 O1 107.3(2) . . ?
H1B C1 H1A 108.1(3) . . ?
C2 C1 O1 112.063(11) . . ?
C2 C1 H1A 108.4(2) . . ?
C2 C1 H1B 110.8(2) . . ?
C1 C2 O2 106.852(11) . . ?
H2 C2 O2 109.62(18) . . ?
H2 C2 C1 108.80(19) . . ?
C3 C2 O2 110.284(12) . . ?
C3 C2 C1 111.686(11) . . ?
C3 C2 H2 109.54(19) . . ?
C2 C3 O3 110.204(11) . . ?
H3 C3 O3 108.58(19) . . ?
H3 C3 C2 108.24(19) . . ?
C4 C3 O3 108.817(11) . . ?
C4 C3 C2 113.232(11) . . ?
C4 C3 H3 107.64(19) . . ?
C3 C4 O4 111.041(11) . . ?
H4 C4 O4 109.2(2) . . ?
H4 C4 C3 108.9(2) . . ?
C5 C4 O4 109.786(11) . . ?
C5 C4 C3 110.258(12) . . ?
C5 C4 H4 107.6(2) . . ?
C4 C5 O5 111.253(13) . . ?
H5A C5 O5 108.1(2) . . ?
H5A C5 C4 109.0(2) . . ?
H5B C5 O5 110.7(2) . . ?
H5B C5 C4 109.7(2) . . ?
H5B C5 H5A 108.0(4) . . ?

loop_
_geom_bond_atom_site_label_1
_geom_bond_atom_site_label_2
_geom_bond_distance
_geom_bond_site_symmetry_2
_geom_bond_publ_flag
O1 H11 0.969(4) . ?
O1 C1 1.4245(6) . ?
O2 H12 0.953(4) . ?
O2 C2 1.4295(4) . ?
O3 H13 0.972(4) . ?
O3 C3 1.4270(3) . ?
O4 H14 0.957(4) . ?
O4 C4 1.4349(3) . ?
O5 H15 0.947(5) . ?
O5 C5 1.4210(4) . ?
C1 H1A 1.108(4) . ?
C1 H1B 1.084(4) . ?
C1 C2 1.5179(3) . ?
C2 H2 1.102(3) . ?
C2 C3 1.5356(7) . ?
C3 H3 1.099(3) . ?
C3 C4 1.5313(4) . ?
C4 H4 1.090(3) . ?
C4 C5 1.5208(7) . ?
C5 H5A 1.094(4) . ?
C5 H5B 1.087(4) . ?

loop_
_geom_torsion_atom_site_label_1
_geom_torsion_atom_site_label_2
_geom_torsion_atom_site_label_3
_geom_torsion_atom_site_label_4
_geom_torsion
_geom_torsion_site_symmetry_1
_geom_torsion_site_symmetry_2
_geom_torsion_site_symmetry_3
_geom_torsion_site_symmetry_4
_geom_torsion_publ_flag
O1 C1 C2 O2 -65.991(13) . . . . ?
O1 C1 C2 C3 173.327(12) . . . . ?
O2 C2 C3 O3 49.372(12) . . . . ?
O2 C2 C3 C4 171.511(10) . . . . ?
O3 C3 C2 C1 168.030(11) . . . . ?
O3 C3 C4 O4 60.525(12) . . . . ?
O3 C3 C4 C5 -61.384(12) . . . . ?
O4 C4 C3 C2 -62.385(12) . . . . ?
O4 C4 C5 O5 62.266(13) . . . . ?
O5 C5 C4 C3 -175.085(11) . . . . ?
C1 C2 C3 C4 -69.831(12) . . . . ?
C2 C3 C4 C5 175.705(12) . . . . ?
